data_2207097
loop_
_publ_author_name
'Zhou, Bao-Han'
'Qu, Jiang-Lan'
'Wu, An-Xin'

_publ_section_title
;Diethyl
 5,10-dihydro-9-methoxy-6-nitro-4,11-dioxo-<i>cis</i>-1<i>H</i>,3<i>H</i>,4<i>H</i>,11<i>H</i>-2-oxa-3a,4a,10a,11a-tetraazabenz[<i>f</i>]indeno[2,1,7-<i>ija</i>]azulene-11b,11c-dicarboxylate
;
_journal_coeditor_code WW6404
_journal_issue 10
_journal_name_full 'Acta Crystallographica Section E'
_journal_page_first o3297
_journal_page_last o3298
_journal_paper_doi 10.1107/S1600536805028977
_journal_volume 61
_journal_year 2005
_chemical_formula_iupac 'C21 H23 N5 O10'
_chemical_formula_moiety 'C21 H23 N5 O10'
_chemical_formula_sum 'C21 H23 N5 O10'
_chemical_formula_weight 505.44
_chemical_name_systematic
;
Diethyl
5,10-dihydro-9-methoxy-6-nitro-4,11-dioxo-cis-1H,3H,4H,11H-2-oxa-
3a,4a,10a,11a-tetraazabenz[f]indeno[2,1,7-ija]azulene-11b,11c-dicarboxylate
;
_space_group_IT_number 2
_symmetry_cell_setting triclinic
_symmetry_space_group_name_Hall '-P 1'
_symmetry_space_group_name_H-M 'P -1'
_atom_sites_solution_hydrogens geom
_atom_sites_solution_primary direct
_atom_sites_solution_secondary difmap
_audit_creation_method SHELXL97
_cell_angle_alpha 110.123(4)
_cell_angle_beta 98.754(4)
_cell_angle_gamma 92.119(4)
_cell_formula_units_Z 2
_cell_length_a 9.756(2)
_cell_length_b 10.608(2)
_cell_length_c 11.716(3)
_cell_measurement_reflns_used 4159
_cell_measurement_temperature 292(2)
_cell_measurement_theta_max 28.26
_cell_measurement_theta_min 2.56
_cell_volume 1120.0(4)
_computing_cell_refinement SMART
_computing_data_collection 'SMART (Bruker, 1997)'
_computing_data_reduction 'SAINT (Bruker, 1997)'
_computing_molecular_graphics 'SHELXTL (Bruker, 1997)'
_computing_publication_material SHELXTL
_computing_structure_refinement 'SHELXL97 (Sheldrick, 1997)'
_computing_structure_solution 'SHELXS97 (Sheldrick, 1997)'
_diffrn_ambient_temperature 292(2)
_diffrn_measured_fraction_theta_full 0.987
_diffrn_measured_fraction_theta_max 0.987
_diffrn_measurement_device_type 'Bruker SMART CCD area-detector'
_diffrn_measurement_method '\f and \w'
_diffrn_radiation_monochromator graphite
_diffrn_radiation_source 'fine-focus sealed tube'
_diffrn_radiation_type MoK\a
_diffrn_radiation_wavelength 0.71073
_diffrn_reflns_av_R_equivalents 0.0185
_diffrn_reflns_av_sigmaI/netI 0.0291
_diffrn_reflns_limit_h_max 12
_diffrn_reflns_limit_h_min -12
_diffrn_reflns_limit_k_max 13
_diffrn_reflns_limit_k_min -13
_diffrn_reflns_limit_l_max 14
_diffrn_reflns_limit_l_min -14
_diffrn_reflns_number 8700
_diffrn_reflns_theta_full 26.00
_diffrn_reflns_theta_max 26.00
_diffrn_reflns_theta_min 1.88
_diffrn_standards_decay_% 0
_diffrn_standards_interval_count 0
_diffrn_standards_interval_time 0
_diffrn_standards_number 0
_exptl_absorpt_coefficient_mu 0.121
_exptl_absorpt_correction_type none
_exptl_crystal_colour yellow
_exptl_crystal_density_diffrn 1.499
_exptl_crystal_density_method 'not measured'
_exptl_crystal_description Block
_exptl_crystal_F_000 528
_exptl_crystal_size_max 0.30
_exptl_crystal_size_mid 0.20
_exptl_crystal_size_min 0.20
_refine_diff_density_max 0.257
_refine_diff_density_min -0.165
_refine_ls_extinction_method none
_refine_ls_goodness_of_fit_ref 1.056
_refine_ls_hydrogen_treatment constr
_refine_ls_matrix_type full
_refine_ls_number_parameters 328
_refine_ls_number_reflns 4340
_refine_ls_number_restraints 0
_refine_ls_restrained_S_all 1.056
_refine_ls_R_factor_all 0.0570
_refine_ls_R_factor_gt 0.0448
_refine_ls_shift/su_max 0.000
_refine_ls_shift/su_mean 0.000
_refine_ls_structure_factor_coef Fsqd
_refine_ls_weighting_details 'calc w = 1/[\s^2^(Fo^2^)+(0.073P)^2^+0.1853P] where P = (Fo^2^+2Fc^2^)/3'
_refine_ls_weighting_scheme calc
_refine_ls_wR_factor_gt 0.1257
_refine_ls_wR_factor_ref 0.1346
_reflns_number_gt 3412
_reflns_number_total 4340
_reflns_threshold_expression I>2\s(I)
_cod_data_source_file ww6404.cif
_cod_data_source_block I
_cod_depositor_comments
;
The following automatic conversions were performed:
'_symmetry_cell_setting' value 'Triclinic' changed to 'triclinic'
according to '/home/saulius/struct/CIF-dictionaries/cif_core.dic'
dictionary named 'cif_core.dic' version 2.4.1 from 2010-06-29.

Automatic conversion script
Id: cif_fix_enum 1527 2010-12-29 10:47:43Z saulius 

The following automatic conversions were performed:

'_symmetry_cell_setting' value 'Triclinic' changed to 'triclinic'
according to /home/saulius/struct/CIF-dictionaries/cif_core.dic
dictionary named 'cif_core.dic' version 2.4.1 from 2010-06-29.

Automatic conversion script
Id: cif_fix_values 1715 2011-07-08 13:25:40Z adriana 
;
_cod_original_cell_volume 1119.9(4)
_cod_database_code 2207097
_cod_database_fobs_code 2207097

loop_
_symmetry_equiv_pos_as_xyz
'x, y, z'
'-x, -y, -z'

loop_
_atom_site_label
_atom_site_fract_x
_atom_site_fract_y
_atom_site_fract_z
_atom_site_U_iso_or_equiv
_atom_site_adp_type
_atom_site_calc_flag
_atom_site_refinement_flags
_atom_site_occupancy
_atom_site_type_symbol
C1 0.6843(3) -0.2774(2) 0.4461(2) 0.0717(7) Uani d . 1 C
H1A 0.7116 -0.2796 0.5276 0.108 Uiso calc R 1 H
H1B 0.7015 -0.3607 0.3862 0.108 Uiso calc R 1 H
H1C 0.5869 -0.2654 0.4326 0.108 Uiso calc R 1 H
C2 0.7505(2) -0.0408(2) 0.50995(19) 0.0472(5) Uani d . 1 C
C3 0.6793(2) -0.0129(2) 0.6080(2) 0.0591(6) Uani d . 1 C
H3 0.6339 -0.0829 0.6228 0.071 Uiso calc R 1 H
C4 0.6757(2) 0.1178(2) 0.6835(2) 0.0594(6) Uani d . 1 C
H4 0.6249 0.1373 0.7475 0.071 Uiso calc R 1 H
C5 0.7479(2) 0.2202(2) 0.66358(17) 0.0486(5) Uani d . 1 C
C6 0.81973(19) 0.19730(19) 0.56482(16) 0.0412(4) Uani d . 1 C
C7 0.81672(18) 0.06393(18) 0.48470(17) 0.0404(4) Uani d . 1 C
C8 0.87676(19) 0.03312(19) 0.36697(17) 0.0417(4) Uani d . 1 C
H8A 0.9741 0.0684 0.3878 0.050 Uiso calc R 1 H
H8B 0.8722 -0.0639 0.3261 0.050 Uiso calc R 1 H
C9 0.8897(2) 0.30903(19) 0.53468(16) 0.0434(4) Uani d . 1 C
H9A 0.8947 0.3935 0.6033 0.052 Uiso calc R 1 H
H9B 0.9841 0.2895 0.5234 0.052 Uiso calc R 1 H
C10 0.67423(18) 0.03475(17) 0.21357(16) 0.0379(4) Uani d . 1 C
C11 0.6829(2) 0.36657(17) 0.42607(16) 0.0390(4) Uani d . 1 C
C12 0.82507(18) 0.23392(17) 0.30060(15) 0.0354(4) Uani d . 1 C
C13 0.96537(19) 0.26171(19) 0.26505(18) 0.0433(4) Uani d . 1 C
C14 1.0811(3) 0.2167(3) 0.0922(3) 0.0732(7) Uani d . 1 C
H14A 1.1550 0.1670 0.1156 0.088 Uiso calc R 1 H
H14B 1.1152 0.3114 0.1220 0.088 Uiso calc R 1 H
C15 1.0384(4) 0.1660(3) -0.0441(3) 0.0982(10) Uani d . 1 C
H15A 0.9939 0.0758 -0.0716 0.147 Uiso calc R 1 H
H15B 1.1191 0.1659 -0.0818 0.147 Uiso calc R 1 H
H15C 0.9745 0.2234 -0.0671 0.147 Uiso calc R 1 H
C16 0.69285(18) 0.25597(17) 0.21718(15) 0.0358(4) Uani d . 1 C
C17 0.7186(2) 0.31826(19) 0.12066(17) 0.0435(4) Uani d . 1 C
C18 0.8069(3) 0.5209(3) 0.1019(3) 0.0697(7) Uani d . 1 C
H18A 0.8904 0.5827 0.1392 0.084 Uiso calc R 1 H
H18B 0.8189 0.4627 0.0203 0.084 Uiso calc R 1 H
C19 0.6869(3) 0.5974(3) 0.0909(3) 0.0929(9) Uani d . 1 C
H19A 0.6031 0.5369 0.0612 0.139 Uiso calc R 1 H
H19B 0.6970 0.6426 0.0339 0.139 Uiso calc R 1 H
H19C 0.6818 0.6628 0.1703 0.139 Uiso calc R 1 H
C20 0.46796(19) 0.1200(2) 0.12854(18) 0.0470(5) Uani d . 1 C
H20A 0.4446 0.1535 0.0614 0.056 Uiso calc R 1 H
H20B 0.4266 0.0276 0.1011 0.056 Uiso calc R 1 H
C21 0.4703(2) 0.3364(2) 0.27194(19) 0.0483(5) Uani d . 1 C
H21A 0.4307 0.3907 0.3419 0.058 Uiso calc R 1 H
H21B 0.4469 0.3713 0.2057 0.058 Uiso calc R 1 H
N1 0.7426(2) 0.3560(2) 0.75081(16) 0.0600(5) Uani d . 1 N
N2 0.80236(15) 0.09153(14) 0.28193(13) 0.0360(3) Uani d . 1 N
N3 0.81338(16) 0.32315(14) 0.42234(13) 0.0387(4) Uani d . 1 N
N4 0.61829(15) 0.12341(14) 0.15920(13) 0.0379(3) Uani d . 1 N
N5 0.61892(16) 0.34618(14) 0.30650(13) 0.0384(4) Uani d . 1 N
O1 0.76296(16) -0.16808(14) 0.43397(14) 0.0594(4) Uani d . 1 O
O2 0.8501(2) 0.42990(19) 0.79215(16) 0.0834(6) Uani d . 1 O
O3 0.6308(2) 0.38728(18) 0.78133(16) 0.0791(5) Uani d . 1 O
O4 0.62129(14) -0.07552(13) 0.19868(14) 0.0545(4) Uani d . 1 O
O5 0.63453(16) 0.41730(14) 0.51834(12) 0.0541(4) Uani d . 1 O
O6 1.06315(16) 0.32901(19) 0.33582(15) 0.0732(5) Uani d . 1 O
O7 0.95947(14) 0.19839(14) 0.14557(13) 0.0517(4) Uani d . 1 O
O8 0.67792(18) 0.26598(17) 0.01277(13) 0.0667(4) Uani d . 1 O
O9 0.78743(16) 0.43882(14) 0.17747(13) 0.0563(4) Uani d . 1 O
O10 0.41237(13) 0.20003(14) 0.23236(13) 0.0502(3) Uani d . 1 O

loop_
_atom_site_aniso_label
_atom_site_aniso_U_11
_atom_site_aniso_U_22
_atom_site_aniso_U_33
_atom_site_aniso_U_12
_atom_site_aniso_U_13
_atom_site_aniso_U_23
C1 0.0908(18) 0.0483(13) 0.0754(17) -0.0123(12) 0.0087(14) 0.0254(12)
C2 0.0523(11) 0.0441(11) 0.0488(11) 0.0047(9) 0.0033(9) 0.0235(9)
C3 0.0711(14) 0.0567(13) 0.0599(13) 0.0001(11) 0.0184(11) 0.0313(11)
C4 0.0727(15) 0.0660(15) 0.0487(12) 0.0068(11) 0.0204(11) 0.0280(11)
C5 0.0590(12) 0.0511(12) 0.0350(10) 0.0070(9) 0.0036(9) 0.0163(9)
C6 0.0429(10) 0.0464(11) 0.0344(10) 0.0037(8) -0.0020(7) 0.0181(8)
C7 0.0411(10) 0.0432(10) 0.0399(10) 0.0071(8) 0.0025(8) 0.0198(8)
C8 0.0423(10) 0.0404(10) 0.0455(11) 0.0105(8) 0.0069(8) 0.0189(8)
C9 0.0503(11) 0.0412(10) 0.0345(10) -0.0008(8) -0.0008(8) 0.0123(8)
C10 0.0429(10) 0.0326(9) 0.0358(9) 0.0053(7) 0.0109(7) 0.0072(7)
C11 0.0548(11) 0.0279(9) 0.0343(10) 0.0074(7) 0.0090(8) 0.0102(7)
C12 0.0420(10) 0.0314(9) 0.0319(9) 0.0026(7) 0.0059(7) 0.0105(7)
C13 0.0432(10) 0.0429(10) 0.0452(11) -0.0006(8) 0.0053(8) 0.0190(9)
C14 0.0599(14) 0.0839(17) 0.0849(18) 0.0027(12) 0.0400(13) 0.0303(15)
C15 0.125(3) 0.094(2) 0.083(2) 0.0007(18) 0.0662(19) 0.0215(17)
C16 0.0433(10) 0.0332(9) 0.0308(9) 0.0066(7) 0.0085(7) 0.0102(7)
C17 0.0487(11) 0.0472(11) 0.0375(11) 0.0085(8) 0.0090(8) 0.0178(9)
C18 0.0809(16) 0.0751(16) 0.0756(16) 0.0021(13) 0.0198(13) 0.0528(14)
C19 0.124(3) 0.0777(19) 0.102(2) 0.0239(17) 0.0306(19) 0.0571(18)
C20 0.0418(10) 0.0498(11) 0.0437(11) 0.0072(8) 0.0019(8) 0.0114(9)
C21 0.0529(12) 0.0498(12) 0.0437(11) 0.0195(9) 0.0119(9) 0.0157(9)
N1 0.0848(14) 0.0602(12) 0.0363(9) 0.0071(11) 0.0101(9) 0.0188(9)
N2 0.0403(8) 0.0317(8) 0.0370(8) 0.0051(6) 0.0069(6) 0.0132(6)
N3 0.0477(9) 0.0353(8) 0.0312(8) 0.0038(6) 0.0032(6) 0.0112(6)
N4 0.0395(8) 0.0334(8) 0.0361(8) 0.0050(6) 0.0033(6) 0.0077(6)
N5 0.0487(9) 0.0360(8) 0.0314(8) 0.0128(6) 0.0093(6) 0.0113(6)
O1 0.0788(10) 0.0413(8) 0.0631(10) 0.0035(7) 0.0155(8) 0.0238(7)
O2 0.1094(15) 0.0730(12) 0.0498(10) -0.0157(11) 0.0104(10) 0.0029(9)
O3 0.1034(14) 0.0799(12) 0.0611(11) 0.0329(10) 0.0337(10) 0.0235(9)
O4 0.0571(8) 0.0344(7) 0.0666(10) -0.0032(6) 0.0017(7) 0.0155(7)
O5 0.0748(10) 0.0528(8) 0.0346(7) 0.0235(7) 0.0160(7) 0.0111(6)
O6 0.0548(9) 0.0950(13) 0.0601(10) -0.0241(9) 0.0021(8) 0.0217(9)
O7 0.0455(7) 0.0591(9) 0.0496(8) 0.0008(6) 0.0198(6) 0.0138(7)
O8 0.0872(11) 0.0786(11) 0.0331(8) -0.0012(9) 0.0054(7) 0.0215(8)
O9 0.0775(10) 0.0489(8) 0.0498(9) -0.0012(7) 0.0123(7) 0.0270(7)
O10 0.0431(7) 0.0566(9) 0.0509(8) 0.0106(6) 0.0120(6) 0.0170(7)

loop_
_atom_type_symbol
_atom_type_description
_atom_type_scat_dispersion_real
_atom_type_scat_dispersion_imag
_atom_type_scat_source
C C 0.0033 0.0016 'International Tables Vol C Tables 4.2.6.8 and 6.1.1.4'
H H 0.0000 0.0000 'International Tables Vol C Tables 4.2.6.8 and 6.1.1.4'
N N 0.0061 0.0033 'International Tables Vol C Tables 4.2.6.8 and 6.1.1.4'
O O 0.0106 0.0060 'International Tables Vol C Tables 4.2.6.8 and 6.1.1.4'

loop_
_geom_angle_atom_site_label_1
_geom_angle_atom_site_label_2
_geom_angle_atom_site_label_3
_geom_angle
_geom_angle_publ_flag
O1 C1 H1A 109.5 ?
O1 C1 H1B 109.5 ?
H1A C1 H1B 109.5 ?
O1 C1 H1C 109.5 ?
H1A C1 H1C 109.5 ?
H1B C1 H1C 109.5 ?
O1 C2 C3 123.38(18) ?
O1 C2 C7 115.93(18) ?
C3 C2 C7 120.68(19) ?
C4 C3 C2 120.0(2) ?
C4 C3 H3 120.0 ?
C2 C3 H3 120.0 ?
C3 C4 C5 119.4(2) ?
C3 C4 H4 120.3 ?
C5 C4 H4 120.3 ?
C4 C5 C6 122.67(19) ?
C4 C5 N1 115.84(19) ?
C6 C5 N1 121.47(18) ?
C5 C6 C7 117.35(17) ?
C5 C6 C9 123.66(17) ?
C7 C6 C9 118.80(16) ?
C6 C7 C2 119.67(17) ?
C6 C7 C8 120.29(16) ?
C2 C7 C8 119.94(17) y
N2 C8 C7 112.31(14) y
N2 C8 H8A 109.1 ?
C7 C8 H8A 109.1 ?
N2 C8 H8B 109.1 ?
C7 C8 H8B 109.1 ?
H8A C8 H8B 107.9 ?
N3 C9 C6 111.48(14) ?
N3 C9 H9A 109.3 ?
C6 C9 H9A 109.3 ?
N3 C9 H9B 109.3 ?
C6 C9 H9B 109.3 ?
H9A C9 H9B 108.0 ?
O4 C10 N2 125.98(17) ?
O4 C10 N4 125.68(17) ?
N2 C10 N4 108.27(14) y
O5 C11 N3 125.57(17) ?
O5 C11 N5 126.22(17) ?
N3 C11 N5 108.18(15) ?
N3 C12 N2 114.23(14) ?
N3 C12 C13 112.07(14) ?
N2 C12 C13 109.38(14) ?
N3 C12 C16 103.11(13) ?
N2 C12 C16 102.39(13) y
C13 C12 C16 115.31(14) ?
O6 C13 O7 126.17(18) ?
O6 C13 C12 124.39(18) ?
O7 C13 C12 109.44(15) ?
O7 C14 C15 107.9(2) ?
O7 C14 H14A 110.1 ?
C15 C14 H14A 110.1 ?
O7 C14 H14B 110.1 ?
C15 C14 H14B 110.1 ?
H14A C14 H14B 108.4 ?
C14 C15 H15A 109.5 ?
C14 C15 H15B 109.5 ?
H15A C15 H15B 109.5 ?
C14 C15 H15C 109.5 ?
H15A C15 H15C 109.5 ?
H15B C15 H15C 109.5 ?
N4 C16 N5 111.54(14) ?
N4 C16 C17 111.24(14) ?
N5 C16 C17 109.63(14) ?
N4 C16 C12 104.10(13) ?
N5 C16 C12 103.10(13) ?
C17 C16 C12 116.90(14) ?
O8 C17 O9 126.44(18) ?
O8 C17 C16 124.30(18) ?
O9 C17 C16 109.22(15) ?
C19 C18 O9 110.8(2) ?
C19 C18 H18A 109.5 ?
O9 C18 H18A 109.5 ?
C19 C18 H18B 109.5 ?
O9 C18 H18B 109.5 ?
H18A C18 H18B 108.1 ?
C18 C19 H19A 109.5 ?
C18 C19 H19B 109.5 ?
H19A C19 H19B 109.5 ?
C18 C19 H19C 109.5 ?
H19A C19 H19C 109.5 ?
H19B C19 H19C 109.5 ?
O10 C20 N4 110.87(15) y
O10 C20 H20A 109.5 ?
N4 C20 H20A 109.5 ?
O10 C20 H20B 109.5 ?
N4 C20 H20B 109.5 ?
H20A C20 H20B 108.1 ?
O10 C21 N5 110.72(14) ?
O10 C21 H21A 109.5 ?
N5 C21 H21A 109.5 ?
O10 C21 H21B 109.5 ?
N5 C21 H21B 109.5 ?
H21A C21 H21B 108.1 ?
O2 N1 O3 123.6(2) ?
O2 N1 C5 118.3(2) ?
O3 N1 C5 118.0(2) ?
C10 N2 C12 112.36(14) ?
C10 N2 C8 120.97(14) ?
C12 N2 C8 121.83(14) ?
C11 N3 C12 111.60(14) ?
C11 N3 C9 117.68(15) ?
C12 N3 C9 122.33(15) ?
C10 N4 C16 110.76(14) ?
C10 N4 C20 119.12(15) ?
C16 N4 C20 115.74(14) ?
C11 N5 C21 122.03(15) ?
C11 N5 C16 110.98(14) ?
C21 N5 C16 116.37(14) ?
C2 O1 C1 118.21(18) ?
C13 O7 C14 118.00(17) ?
C17 O9 C18 117.11(17) ?
C20 O10 C21 109.93(14) ?

loop_
_geom_bond_atom_site_label_1
_geom_bond_atom_site_label_2
_geom_bond_distance
_geom_bond_publ_flag
C1 O1 1.426(3) ?
C1 H1A 0.9600 ?
C1 H1B 0.9600 ?
C1 H1C 0.9600 ?
C2 O1 1.359(2) ?
C2 C3 1.383(3) y
C2 C7 1.404(3) y
C3 C4 1.369(3) ?
C3 H3 0.9300 ?
C4 C5 1.377(3) ?
C4 H4 0.9300 ?
C5 C6 1.398(3) ?
C5 N1 1.460(3) ?
C6 C7 1.399(3) ?
C6 C9 1.515(3) ?
C7 C8 1.517(3) y
C8 N2 1.463(2) y
C8 H8A 0.9700 ?
C8 H8B 0.9700 ?
C9 N3 1.468(2) ?
C9 H9A 0.9700 ?
C9 H9B 0.9700 ?
C10 O4 1.205(2) y
C10 N2 1.369(2) y
C10 N4 1.390(2) y
C11 O5 1.206(2) ?
C11 N3 1.372(2) ?
C11 N5 1.384(2) ?
C12 N3 1.439(2) ?
C12 N2 1.453(2) y
C12 C13 1.537(2) ?
C12 C16 1.571(2) y
C13 O6 1.187(2) ?
C13 O7 1.319(2) ?
C14 O7 1.459(2) ?
C14 C15 1.484(4) ?
C14 H14A 0.9700 ?
C14 H14B 0.9700 ?
C15 H15A 0.9600 ?
C15 H15B 0.9600 ?
C15 H15C 0.9600 ?
C16 N4 1.444(2) y
C16 N5 1.457(2) ?
C16 C17 1.538(2) ?
C17 O8 1.188(2) ?
C17 O9 1.321(2) ?
C18 C19 1.463(4) ?
C18 O9 1.465(2) ?
C18 H18A 0.9700 ?
C18 H18B 0.9700 ?
C19 H19A 0.9600 ?
C19 H19B 0.9600 ?
C19 H19C 0.9600 ?
C20 O10 1.421(2) ?
C20 N4 1.452(2) y
C20 H20A 0.9700 ?
C20 H20B 0.9700 ?
C21 O10 1.423(2) y
C21 N5 1.435(2) ?
C21 H21A 0.9700 ?
C21 H21B 0.9700 ?
N1 O2 1.213(3) ?
N1 O3 1.221(3) ?

loop_
_geom_hbond_atom_site_label_D
_geom_hbond_atom_site_label_H
_geom_hbond_atom_site_label_A
_geom_hbond_site_symmetry_A
_geom_hbond_distance_DH
_geom_hbond_distance_HA
_geom_hbond_distance_DA
_geom_hbond_angle_DHA
_geom_hbond_publ_flag
C3 H3 O10 2_656 0.93 2.50 3.342(3) 150 y
C21 H21A O5 2_666 0.97 2.31 3.233(2) 158 y
C18 H18A O2 2_766 0.97 2.56 3.343(3) 138 y
C14 H14B O2 2_766 0.97 2.57 3.519(3) 167 y

loop_
_geom_torsion_atom_site_label_1
_geom_torsion_atom_site_label_2
_geom_torsion_atom_site_label_3
_geom_torsion_atom_site_label_4
_geom_torsion
O1 C2 C3 C4 177.5(2)
C7 C2 C3 C4 -1.5(3)
C2 C3 C4 C5 -2.6(4)
C3 C4 C5 C6 3.5(3)
C3 C4 C5 N1 -177.9(2)
C4 C5 C6 C7 -0.2(3)
N1 C5 C6 C7 -178.78(18)
C4 C5 C6 C9 174.65(19)
N1 C5 C6 C9 -3.9(3)
C5 C6 C7 C2 -3.8(3)
C9 C6 C7 C2 -178.99(17)
C5 C6 C7 C8 172.41(17)
C9 C6 C7 C8 -2.8(3)
O1 C2 C7 C6 -174.30(16)
C3 C2 C7 C6 4.8(3)
O1 C2 C7 C8 9.4(3)
C3 C2 C7 C8 -171.46(18)
C6 C7 C8 N2 -63.0(2)
C2 C7 C8 N2 113.21(19)
C5 C6 C9 N3 -108.2(2)
C7 C6 C9 N3 66.6(2)
N3 C12 C13 O6 13.8(3)
N2 C12 C13 O6 -113.9(2)
C16 C12 C13 O6 131.4(2)
N3 C12 C13 O7 -166.84(15)
N2 C12 C13 O7 65.42(18)
C16 C12 C13 O7 -49.3(2)
N3 C12 C16 N4 -121.48(13)
N2 C12 C16 N4 -2.63(16)
C13 C12 C16 N4 116.05(15)
N3 C12 C16 N5 -4.92(16)
N2 C12 C16 N5 113.93(14)
C13 C12 C16 N5 -127.39(15)
N3 C12 C16 C17 115.40(16)
N2 C12 C16 C17 -125.75(15)
C13 C12 C16 C17 -7.1(2)
N4 C16 C17 O8 2.5(3)
N5 C16 C17 O8 -121.3(2)
C12 C16 C17 O8 121.9(2)
N4 C16 C17 O9 -179.71(15)
N5 C16 C17 O9 56.45(19)
C12 C16 C17 O9 -60.3(2)
C4 C5 N1 O2 135.0(2)
C6 C5 N1 O2 -46.4(3)
C4 C5 N1 O3 -42.5(3)
C6 C5 N1 O3 136.1(2)
O4 C10 N2 C12 -169.24(17)
N4 C10 N2 C12 13.63(19)
O4 C10 N2 C8 -13.5(3)
N4 C10 N2 C8 169.41(14)
N3 C12 N2 C10 104.18(17)
C13 C12 N2 C10 -129.30(15)
C16 C12 N2 C10 -6.52(18)
N3 C12 N2 C8 -51.4(2)
C13 C12 N2 C8 75.16(19)
C16 C12 N2 C8 -162.06(14)
C7 C8 N2 C10 -75.8(2)
C7 C8 N2 C12 77.7(2)
O5 C11 N3 C12 163.25(17)
N5 C11 N3 C12 -18.73(19)
O5 C11 N3 C9 14.2(3)
N5 C11 N3 C9 -167.75(14)
N2 C12 N3 C11 -95.88(17)
C13 C12 N3 C11 139.01(15)
C16 C12 N3 C11 14.39(17)
N2 C12 N3 C9 51.5(2)
C13 C12 N3 C9 -73.64(19)
C16 C12 N3 C9 161.74(14)
C6 C9 N3 C11 66.5(2)
C6 C9 N3 C12 -79.0(2)
O4 C10 N4 C16 167.50(17)
N2 C10 N4 C16 -15.36(18)
O4 C10 N4 C20 29.5(3)
N2 C10 N4 C20 -153.33(15)
N5 C16 N4 C10 -99.68(16)
C17 C16 N4 C10 137.58(15)
C12 C16 N4 C10 10.84(17)
N5 C16 N4 C20 39.8(2)
C17 C16 N4 C20 -82.92(18)
C12 C16 N4 C20 150.34(14)
O10 C20 N4 C10 84.80(19)
O10 C20 N4 C16 -51.2(2)
O5 C11 N5 C21 -23.8(3)
N3 C11 N5 C21 158.19(15)
O5 C11 N5 C16 -167.04(17)
N3 C11 N5 C16 14.96(19)
O10 C21 N5 C11 -90.42(19)
O10 C21 N5 C16 51.0(2)
N4 C16 N5 C11 105.40(16)
C17 C16 N5 C11 -130.93(15)
C12 C16 N5 C11 -5.74(17)
N4 C16 N5 C21 -40.1(2)
C17 C16 N5 C21 83.56(18)
C12 C16 N5 C21 -151.25(15)
C3 C2 O1 C1 8.2(3)
C7 C2 O1 C1 -172.69(19)
O6 C13 O7 C14 -3.2(3)
C12 C13 O7 C14 177.43(18)
C15 C14 O7 C13 -166.0(2)
O8 C17 O9 C18 4.9(3)
C16 C17 O9 C18 -172.78(17)
C19 C18 O9 C17 86.1(3)
N4 C20 O10 C21 60.3(2)
N5 C21 O10 C20 -60.17(19)
